data_7208044
loop_
_publ_author_name
'Choi, Eun-Young'
'Jazbinsek, Mojca'
'Lee, Seung-Heon'
'G\"unter, Peter'
'Yun, Hoseop'
'Lee, Soon W.'
'Kwon, O-Pil'

_publ_section_title
;
 Co-crystal structure selection of nonlinear optical analogue polyenes
;
_journal_issue 13
_journal_name_full CrystEngComm
_journal_page_first 4306
_journal_paper_doi 10.1039/c2ce06057d
_journal_volume 14
_journal_year 2012
_chemical_formula_sum 'C18.5 H17 N2 O'
_chemical_formula_weight 282.84
_chemical_name_systematic
;
?
;
_space_group_IT_number 9
_symmetry_cell_setting monoclinic
_symmetry_space_group_name_Hall 'C -2yc'
_symmetry_space_group_name_H-M 'C 1 c 1'
_atom_sites_solution_hydrogens geom
_atom_sites_solution_primary direct
_atom_sites_solution_secondary difmap
_audit_creation_method SHELXL-97
_cell_angle_alpha 90.00
_cell_angle_beta 95.397(16)
_cell_angle_gamma 90.00
_cell_formula_units_Z 4
_cell_length_a 11.050(3)
_cell_length_b 14.200(3)
_cell_length_c 10.068(2)
_cell_measurement_reflns_used 11296
_cell_measurement_temperature 293(2)
_cell_measurement_theta_max 28.36
_cell_measurement_theta_min 2.34
_cell_volume 1572.8(6)
_computing_cell_refinement 'Bruker XSCANS'
_computing_data_collection 'Bruker XSCANS'
_computing_data_reduction 'Bruker SHELXTL'
_computing_molecular_graphics 'Bruker SHELXTL'
_computing_publication_material 'Bruker SHELXTL'
_computing_structure_refinement 'SHELXL-97 (Sheldrick, 1997)'
_computing_structure_solution 'SHELXS-97 (Sheldrick, 1990)'
_diffrn_ambient_temperature 296(2)
_diffrn_measured_fraction_theta_full 0.982
_diffrn_measured_fraction_theta_max 0.982
_diffrn_measurement_device_type 'Bruker P4'
_diffrn_measurement_method '\w scans'
_diffrn_radiation_monochromator graphite
_diffrn_radiation_source 'fine-focus sealed tube'
_diffrn_radiation_type MoK\a
_diffrn_radiation_wavelength 0.71073
_diffrn_reflns_av_R_equivalents 0.1357
_diffrn_reflns_av_sigmaI/netI 0.1011
_diffrn_reflns_limit_h_max 13
_diffrn_reflns_limit_h_min -14
_diffrn_reflns_limit_k_max 18
_diffrn_reflns_limit_k_min -18
_diffrn_reflns_limit_l_max 13
_diffrn_reflns_limit_l_min -13
_diffrn_reflns_number 11305
_diffrn_reflns_theta_full 28.36
_diffrn_reflns_theta_max 28.36
_diffrn_reflns_theta_min 2.34
_exptl_absorpt_coefficient_mu 0.075
_exptl_absorpt_correction_type none
_exptl_absorpt_process_details 'not measured'
_exptl_crystal_colour red
_exptl_crystal_density_diffrn 1.195
_exptl_crystal_density_method 'not measured'
_exptl_crystal_description needle
_exptl_crystal_F_000 598
_exptl_crystal_size_max 0.5
_exptl_crystal_size_mid 0.06
_exptl_crystal_size_min 0.05
_refine_diff_density_max 0.113
_refine_diff_density_min -0.114
_refine_diff_density_rms 0.030
_refine_ls_abs_structure_details 'Flack H D (1983), Acta Cryst. A39, 876-881'
_refine_ls_abs_structure_Flack 7(3)
_refine_ls_extinction_coef 0.0013(10)
_refine_ls_extinction_expression Fc^*^=kFc[1+0.001xFc^2^\l^3^/sin(2\q)]^-1/4^
_refine_ls_extinction_method SHELXL
_refine_ls_goodness_of_fit_ref 1.003
_refine_ls_hydrogen_treatment mixed
_refine_ls_matrix_type full
_refine_ls_number_parameters 205
_refine_ls_number_reflns 3518
_refine_ls_number_restraints 2
_refine_ls_restrained_S_all 1.002
_refine_ls_R_factor_all 0.1835
_refine_ls_R_factor_gt 0.0664
_refine_ls_shift/su_max 0.000
_refine_ls_shift/su_mean 0.000
_refine_ls_structure_factor_coef Fsqd
_refine_ls_weighting_details 'calc w=1/[\s^2^(Fo^2^)+(0.0629P)^2^+0.0000P] where P=(Fo^2^+2Fc^2^)/3'
_refine_ls_weighting_scheme calc
_refine_ls_wR_factor_gt 0.1326
_refine_ls_wR_factor_ref 0.1798
_reflns_number_gt 1449
_reflns_number_total 3518
_reflns_threshold_expression >2sigma(I)
_cod_data_source_file c2ce06057d.txt
_cod_data_source_block 2cc
_cod_depositor_comments
;
The following automatic conversions were performed:

'_symmetry_cell_setting' value 'Monoclinic' changed to 'monoclinic'
according to /home/saulius/struct/CIF-dictionaries/cif_core.dic
dictionary named 'cif_core.dic' version 2.4.1 from 2010-06-29.

Automatic conversion script
Id: cif_fix_values 1891 2012-01-12 08:04:46Z andrius 
;
_cod_original_cell_volume 1572.6(6)
_cod_original_sg_symbol_H-M 'Cc '
_cod_original_formula_sum 'C18.50 H17 N2 O'
_cod_database_code 7208044

loop_
_symmetry_equiv_pos_as_xyz
'x, y, z'
'x, -y, z+1/2'
'x+1/2, y+1/2, z'
'x+1/2, -y+1/2, z+1/2'

loop_
_atom_site_label
_atom_site_type_symbol
_atom_site_fract_x
_atom_site_fract_y
_atom_site_fract_z
_atom_site_U_iso_or_equiv
_atom_site_adp_type
_atom_site_occupancy
_atom_site_symmetry_multiplicity
_atom_site_calc_flag
_atom_site_refinement_flags
O1 O 0.7067(4) 0.5746(3) 0.7523(3) 0.1236(15) Uani 1 1 d .
N1 N 0.2908(4) 0.7947(3) -0.5394(4) 0.1029(14) Uani 1 1 d .
N2 N 0.3293(5) 0.5271(4) -0.3246(5) 0.1255(17) Uani 1 1 d .
C1 C 0.6709(4) 0.6182(4) 0.6345(4) 0.0806(14) Uani 1 1 d .
C2 C 0.6200(4) 0.5622(3) 0.5318(4) 0.0923(15) Uani 1 1 d .
H2 H 0.6123 0.4977 0.5446 0.111 Uiso 1 1 calc R
C3 C 0.6841(4) 0.7124(4) 0.6159(4) 0.0717(12) Uani 1 1 d .
H3 H 0.7180 0.7501 0.6852 0.086 Uiso 1 1 calc R
C4 C 0.5808(4) 0.6020(4) 0.4106(4) 0.0819(14) Uani 1 1 d .
H4 H 0.5451 0.5640 0.3425 0.098 Uiso 1 1 calc R
C5 C 0.6467(4) 0.7514(3) 0.4935(4) 0.0712(12) Uani 1 1 d .
H5 H 0.6573 0.8156 0.4807 0.085 Uiso 1 1 calc R
C6 C 0.5936(3) 0.6974(3) 0.3885(3) 0.0611(12) Uani 1 1 d .
C7 C 0.5585(3) 0.7428(3) 0.2618(3) 0.0666(12) Uani 1 1 d .
H7 H 0.5683 0.8079 0.2605 0.080 Uiso 1 1 calc R
C8 C 0.5136(4) 0.7037(3) 0.1459(4) 0.0684(11) Uani 1 1 d .
H8 H 0.5003 0.6390 0.1449 0.082 Uiso 1 1 calc R
C9 C 0.4848(4) 0.7545(3) 0.0233(4) 0.0635(11) Uani 1 1 d .
C10 C 0.4992(4) 0.8578(3) 0.0212(4) 0.0792(13) Uani 1 1 d .
H10A H 0.5736 0.8741 0.0754 0.095 Uiso 1 1 calc R
H10B H 0.4322 0.8860 0.0625 0.095 Uiso 1 1 calc R
C11 C 0.4399(3) 0.7072(3) -0.0888(3) 0.0642(11) Uani 1 1 d .
H11 H 0.4324 0.6421 -0.0852 0.077 Uiso 1 1 calc R
C12 C 0.5037(6) 0.8998(4) -0.1130(5) 0.116(2) Uani 1 1 d .
C13 C 0.4106(5) 0.8585(4) -0.2150(5) 0.0998(17) Uani 1 1 d .
H13A H 0.3314 0.8840 -0.2008 0.120 Uiso 1 1 calc R
H13B H 0.4294 0.8777 -0.3031 0.120 Uiso 1 1 calc R
C14 C 0.4041(3) 0.7545(3) -0.2107(4) 0.0645(12) Uani 1 1 d .
C15 C 0.4981(10) 1.0052(5) -0.1092(7) 0.215(5) Uani 1 1 d .
H15A H 0.4239 1.0245 -0.0745 0.323 Uiso 1 1 calc R
H15B H 0.5004 1.0297 -0.1978 0.323 Uiso 1 1 calc R
H15C H 0.5662 1.0290 -0.0529 0.323 Uiso 1 1 calc R
C16 C 0.6143(11) 0.8968(9) -0.1599(9) 0.109(4) Uani 0.50 1 d P
H16A H 0.6096 0.9246 -0.2471 0.164 Uiso 0.50 1 calc PR
H16B H 0.6402 0.8325 -0.1650 0.164 Uiso 0.50 1 calc PR
H16C H 0.6716 0.9311 -0.1008 0.164 Uiso 0.50 1 calc PR
C17 C 0.3582(3) 0.7063(4) -0.3224(3) 0.0730(14) Uani 1 1 d .
C18 C 0.3219(4) 0.7543(4) -0.4439(4) 0.0794(14) Uani 1 1 d .
C19 C 0.3433(5) 0.6073(5) -0.3247(5) 0.0880(15) Uani 1 1 d .
H1O H 0.725(5) 0.627(4) 0.813(6) 0.13(2) Uiso 1 1 d .

loop_
_atom_site_aniso_label
_atom_site_aniso_U_11
_atom_site_aniso_U_22
_atom_site_aniso_U_33
_atom_site_aniso_U_23
_atom_site_aniso_U_13
_atom_site_aniso_U_12
O1 0.188(4) 0.115(3) 0.057(2) 0.026(2) -0.039(2) -0.023(3)
N1 0.104(3) 0.142(4) 0.056(2) 0.007(2) -0.0251(18) -0.009(3)
N2 0.145(4) 0.119(4) 0.105(4) -0.010(3) -0.028(3) 0.000(4)
C1 0.096(3) 0.098(4) 0.045(2) 0.016(3) -0.010(2) -0.012(3)
C2 0.136(4) 0.074(3) 0.061(3) 0.014(3) -0.020(3) -0.024(3)
C3 0.074(3) 0.092(4) 0.046(3) -0.010(2) -0.0100(19) 0.006(3)
C4 0.100(3) 0.090(4) 0.052(3) -0.001(2) -0.014(2) -0.016(3)
C5 0.075(3) 0.085(3) 0.051(2) -0.007(2) -0.008(2) 0.004(3)
C6 0.063(2) 0.073(3) 0.046(2) 0.000(2) -0.0030(17) 0.005(3)
C7 0.069(3) 0.077(3) 0.052(2) -0.001(2) -0.008(2) 0.003(2)
C8 0.071(2) 0.081(3) 0.051(2) 0.000(3) -0.0054(17) 0.011(3)
C9 0.058(2) 0.081(3) 0.049(2) 0.002(2) -0.0058(16) 0.003(2)
C10 0.091(3) 0.089(3) 0.053(2) 0.009(2) -0.019(2) -0.005(3)
C11 0.066(2) 0.072(3) 0.051(2) -0.003(2) -0.0090(18) 0.005(3)
C12 0.176(6) 0.094(4) 0.068(3) 0.019(3) -0.035(4) -0.051(4)
C13 0.116(4) 0.106(4) 0.069(3) 0.012(3) -0.035(3) -0.015(3)
C14 0.054(2) 0.083(4) 0.053(2) 0.004(2) -0.0113(17) -0.001(2)
C15 0.402(14) 0.088(4) 0.128(5) 0.041(4) -0.121(7) -0.087(6)
C16 0.107(7) 0.146(11) 0.072(6) -0.008(6) 0.002(5) -0.031(7)
C17 0.061(2) 0.101(4) 0.053(3) -0.004(3) -0.014(2) 0.008(3)
C18 0.069(3) 0.110(4) 0.055(3) -0.003(2) -0.016(2) -0.006(2)
C19 0.090(3) 0.106(5) 0.062(3) -0.006(3) -0.025(2) 0.005(4)

loop_
_atom_type_symbol
_atom_type_description
_atom_type_scat_dispersion_real
_atom_type_scat_dispersion_imag
_atom_type_scat_source
C C 0.0033 0.0016 'International Tables Vol C Tables 4.2.6.8 and 6.1.1.4'
H H 0.0000 0.0000 'International Tables Vol C Tables 4.2.6.8 and 6.1.1.4'
N N 0.0061 0.0033 'International Tables Vol C Tables 4.2.6.8 and 6.1.1.4'
O O 0.0106 0.0060 'International Tables Vol C Tables 4.2.6.8 and 6.1.1.4'

loop_
_geom_angle_atom_site_label_1
_geom_angle_atom_site_label_2
_geom_angle_atom_site_label_3
_geom_angle
C1 O1 H1O 103(3)
C3 C1 O1 122.7(4)
C3 C1 C2 120.3(4)
O1 C1 C2 117.0(5)
C4 C2 C1 120.0(4)
C4 C2 H2 120.0
C1 C2 H2 120.0
C1 C3 C5 119.4(4)
C1 C3 H3 120.3
C5 C3 H3 120.3
C2 C4 C6 121.0(4)
C2 C4 H4 119.5
C6 C4 H4 119.5
C3 C5 C6 121.9(4)
C3 C5 H5 119.1
C6 C5 H5 119.1
C4 C6 C5 117.4(4)
C4 C6 C7 123.7(4)
C5 C6 C7 118.8(4)
C8 C7 C6 128.7(4)
C8 C7 H7 115.6
C6 C7 H7 115.6
C7 C8 C9 124.8(4)
C7 C8 H8 117.6
C9 C8 H8 117.6
C11 C9 C8 119.7(4)
C11 C9 C10 120.6(4)
C8 C9 C10 119.6(3)
C9 C10 C12 115.2(4)
C9 C10 H10A 108.5
C12 C10 H10A 108.5
C9 C10 H10B 108.5
C12 C10 H10B 108.5
H10A C10 H10B 107.5
C9 C11 C14 122.0(4)
C9 C11 H11 119.0
C14 C11 H11 119.0
C16 C12 C10 114.5(6)
C16 C12 C15 94.7(7)
C10 C12 C15 112.0(5)
C16 C12 C13 109.4(6)
C10 C12 C13 112.7(5)
C15 C12 C13 112.3(5)
C14 C13 C12 113.7(4)
C14 C13 H13A 108.8
C12 C13 H13A 108.8
C14 C13 H13B 108.8
C12 C13 H13B 108.8
H13A C13 H13B 107.7
C17 C14 C11 121.5(4)
C17 C14 C13 119.3(4)
C11 C14 C13 119.1(4)
C12 C15 H15A 109.5
C12 C15 H15B 109.5
H15A C15 H15B 109.5
C12 C15 H15C 109.5
H15A C15 H15C 109.5
H15B C15 H15C 109.5
C12 C16 H16A 109.5
C12 C16 H16B 109.5
H16A C16 H16B 109.5
C12 C16 H16C 109.5
H16A C16 H16C 109.5
H16B C16 H16C 109.5
C14 C17 C19 122.9(4)
C14 C17 C18 121.2(5)
C19 C17 C18 116.0(4)
N1 C18 C17 177.9(6)
N2 C19 C17 178.5(7)

loop_
_geom_bond_atom_site_label_1
_geom_bond_atom_site_label_2
_geom_bond_distance
O1 C1 1.363(5)
O1 H1O 0.97(6)
N1 C18 1.144(5)
N2 C19 1.149(7)
C1 C3 1.360(6)
C1 C2 1.380(6)
C2 C4 1.377(6)
C2 H2 0.9300
C3 C5 1.379(5)
C3 H3 0.9300
C4 C6 1.382(5)
C4 H4 0.9300
C5 C6 1.390(6)
C5 H5 0.9300
C6 C7 1.450(5)
C7 C8 1.344(5)
C7 H7 0.9300
C8 C9 1.440(5)
C8 H8 0.9300
C9 C11 1.365(5)
C9 C10 1.476(6)
C10 C12 1.482(6)
C10 H10A 0.9700
C10 H10B 0.9700
C11 C14 1.422(5)
C11 H11 0.9300
C12 C16 1.351(12)
C12 C15 1.498(9)
C12 C13 1.503(6)
C13 C14 1.478(6)
C13 H13A 0.9700
C13 H13B 0.9700
C14 C17 1.373(5)
C15 H15A 0.9600
C15 H15B 0.9600
C15 H15C 0.9600
C16 H16A 0.9600
C16 H16B 0.9600
C16 H16C 0.9600
C17 C19 1.415(8)
C17 C18 1.425(6)
